data_1550058
loop_
_publ_author_name
'McKeown, Paul'
'McCormick, Strachan N.'
'Mahon, Mary F.'
'Jones, Matthew D.'

_publ_section_title
;
 Highly active Mg(ii) and Zn(ii) complexes for the ring opening
 polymerisation of lactide
;
_journal_issue 44
_journal_name_full 'Polymer Chemistry'
_journal_page_first 5339
_journal_paper_doi 10.1039/C8PY01369A
_journal_volume 9
_journal_year 2018
_chemical_absolute_configuration unk
_chemical_formula_moiety 'C20 H26 N4 O2 Zn, 0.5(C7 H8)'
_chemical_formula_sum 'C23.5 H30 N4 O2 Zn'
_chemical_formula_weight 465.88
_space_group_crystal_system monoclinic
_space_group_IT_number 4
_space_group_name_Hall 'P 2yb'
_space_group_name_H-M_alt 'P 1 21 1'
_symmetry_space_group_name_Hall 'P 2yb'
_symmetry_space_group_name_H-M 'P 1 21 1'
_atom_sites_solution_hydrogens mixed
_audit_creation_method SHELXL-2016/6
_audit_update_record
;
2018-05-20 deposited with the CCDC.
2018-10-17 downloaded from the CCDC.
;
_cell_angle_alpha 90
_cell_angle_beta 105.887(11)
_cell_angle_gamma 90
_cell_formula_units_Z 4
_cell_length_a 12.0930(10)
_cell_length_b 14.8544(12)
_cell_length_c 13.2064(15)
_cell_measurement_reflns_used 6497
_cell_measurement_temperature 150(2)
_cell_measurement_theta_max 22.5190
_cell_measurement_theta_min 3.8220
_cell_volume 2281.7(4)
_computing_cell_refinement 'CrysAlisPro 1.171.38.46 (Rigaku OD, 2015)'
_computing_data_collection 'CrysAlisPro 1.171.38.46 (Rigaku OD, 2015)'
_computing_data_reduction 'CrysAlisPro 1.171.38.46 (Rigaku OD, 2015)'
_computing_molecular_graphics 'ORTEP3 for Windows - Farrugia, L. J. J. Appl. Crystallogr. 1997, 30, 565'
_computing_publication_material
;
 'WinGX publication routines, Farrugia, 
 L. J., J. Appl. Crystallogr., 1999, 32, 837-838
;
_computing_structure_refinement
;
 SHELXL-2016/6 (Sheldrick, 2016)
 Sheldrick GM (2008) Acta Crystallogr A64:112-122 and 
 C. B. H\"ubschle, G. M. Sheldrick and B. Dittrich
 ShelXle: a Qt graphical user interface for SHELXL
 J. Appl. Cryst., 44, (2011) 1281-1284.
;
_computing_structure_solution
; 
 SHELXT
 Sheldrick, G. M. (2008). Acta Cryst. A64, 112-122.
;
_diffrn_ambient_environment N~2~
_diffrn_ambient_temperature 150.01(19)
_diffrn_detector 'CCD plate'
_diffrn_detector_area_resol_mean 8.0734
_diffrn_detector_type EosS2
_diffrn_measured_fraction_theta_full 0.997
_diffrn_measured_fraction_theta_max 0.910
_diffrn_measurement_device 'four-circle diffractometer'
_diffrn_measurement_device_type 'New Xcalibur, EosS2'
_diffrn_measurement_method '\w scans'
_diffrn_radiation_monochromator graphite
_diffrn_radiation_probe x-ray
_diffrn_radiation_type 'Mo K\a'
_diffrn_radiation_wavelength 0.71073
_diffrn_reflns_av_R_equivalents 0.0649
_diffrn_reflns_av_unetI/netI 0.0940
_diffrn_reflns_Laue_measured_fraction_full 0.997
_diffrn_reflns_Laue_measured_fraction_max 0.910
_diffrn_reflns_limit_h_max 15
_diffrn_reflns_limit_h_min -16
_diffrn_reflns_limit_k_max 19
_diffrn_reflns_limit_k_min -18
_diffrn_reflns_limit_l_max 16
_diffrn_reflns_limit_l_min -17
_diffrn_reflns_number 33276
_diffrn_reflns_point_group_measured_fraction_full 0.998
_diffrn_reflns_point_group_measured_fraction_max 0.911
_diffrn_reflns_theta_full 25.242
_diffrn_reflns_theta_max 28.396
_diffrn_reflns_theta_min 3.208
_diffrn_source 'fine-focus sealed X-ray tube'
_diffrn_source_type 'Enhance (Mo) X-ray Source'
_exptl_absorpt_coefficient_mu 1.103
_exptl_absorpt_correction_T_max 1.00000
_exptl_absorpt_correction_T_min 0.92028
_exptl_absorpt_correction_type multi-scan
_exptl_absorpt_process_details
;
CrysAlisPro 1.171.38.46 (Rigaku Oxford Diffraction, 2015)
Empirical absorption correction using spherical harmonics,
 implemented in SCALE3 ABSPACK scaling algorithm.
;
_exptl_crystal_colour colourless
_exptl_crystal_density_diffrn 1.356
_exptl_crystal_description plate
_exptl_crystal_F_000 980
_exptl_crystal_size_max 0.300
_exptl_crystal_size_mid 0.250
_exptl_crystal_size_min 0.050
_refine_diff_density_max 0.656
_refine_diff_density_min -0.350
_refine_diff_density_rms 0.074
_refine_ls_abs_structure_details
;
 Refined as an inversion twin.
;
_refine_ls_abs_structure_Flack 0.073(13)
_refine_ls_extinction_method none
_refine_ls_goodness_of_fit_ref 1.025
_refine_ls_hydrogen_treatment mixed
_refine_ls_matrix_type full
_refine_ls_number_parameters 629
_refine_ls_number_reflns 9784
_refine_ls_number_restraints 100
_refine_ls_restrained_S_all 1.029
_refine_ls_R_factor_all 0.0824
_refine_ls_R_factor_gt 0.0538
_refine_ls_shift/su_max 0.000
_refine_ls_shift/su_mean 0.000
_refine_ls_structure_factor_coef Fsqd
_refine_ls_weighting_details 'w=1/[\s^2^(Fo^2^)+(0.0260P)^2^] where P=(Fo^2^+2Fc^2^)/3'
_refine_ls_weighting_scheme calc
_refine_ls_wR_factor_gt 0.0725
_refine_ls_wR_factor_ref 0.0800
_reflns_Friedel_coverage 0.929
_reflns_Friedel_fraction_full 0.998
_reflns_Friedel_fraction_max 0.911
_reflns_number_gt 7458
_reflns_number_total 9784
_reflns_threshold_expression 'I > 2\s(I)'
_cod_data_source_file c8py01369a2.cif
_cod_data_source_block Zn_2_2
_cod_depositor_comments
;

2019-07-17
Z value and formula fixed to values more according to usual
chemical conventions.                 miguel

 Adding full bibliography for 1550055--1550064.cif.
;
_cod_original_formula_moiety '2(C20 H26 N4 O2 Zn), C7 H8'
_cod_original_formula_sum 'C47 H60 N8 O4 Zn2'
_cod_original_formula_units_Z 2
_cod_original_formula_weight 931.77
_cod_database_code 1550058
_shelx_shelxl_version_number 2016/6
_shelx_space_group_comment
;
The symmetry employed for this shelxl refinement is uniquely defined
by the following loop, which should always be used as a source of
symmetry information in preference to the above space-group names.
They are only intended as comments.
;
_shelx_estimated_absorpt_t_min 0.733
_shelx_estimated_absorpt_t_max 0.947
_oxdiff_exptl_absorpt_empirical_full_min 0.852
_oxdiff_exptl_absorpt_empirical_full_max 1.180
_oxdiff_exptl_absorpt_empirical_details
;
Empirical correction (ABSPACK) includes:
- Absorption correction using spherical harmonics
- Frame scaling
;

loop_
_space_group_symop_operation_xyz
'x, y, z'
'-x, y+1/2, -z'

loop_
_atom_site_label
_atom_site_type_symbol
_atom_site_fract_x
_atom_site_fract_y
_atom_site_fract_z
_atom_site_U_iso_or_equiv
_atom_site_adp_type
_atom_site_occupancy
_atom_site_site_symmetry_order
_atom_site_calc_flag
_atom_site_refinement_flags_posn
_atom_site_refinement_flags_adp
_atom_site_refinement_flags_occupancy
_atom_site_disorder_assembly
_atom_site_disorder_group
Zn1 Zn 0.30522(4) 0.54917(4) 0.60783(5) 0.02011(15) Uani 1 1 d . . . . .
O1 O 0.2366(3) 0.4505(2) 0.6816(3) 0.0261(9) Uani 1 1 d . . . . .
N1 N 0.3034(3) 0.6343(3) 0.7345(3) 0.0224(11) Uani 1 1 d . . . . .
C1 C 0.2065(4) 0.4532(4) 0.7685(4) 0.0218(13) Uani 1 1 d . . . . .
Zn2 Zn 0.75544(5) 0.59332(4) 0.54731(5) 0.02394(17) Uani 1 1 d . . . . .
O2 O 0.1520(3) 0.5893(3) 0.5029(3) 0.0299(9) Uani 1 1 d . . . . .
N2 N 0.3942(4) 0.6744(3) 0.5684(4) 0.0255(11) Uani 1 1 d D . . . .
H2 H 0.464(2) 0.674(4) 0.598(4) 0.022(17) Uiso 1 1 d D . . . .
C2 C 0.2224(4) 0.5293(4) 0.8367(4) 0.0247(14) Uani 1 1 d . . . . .
O3 O 0.6542(3) 0.6513(3) 0.6378(3) 0.0283(9) Uani 1 1 d . . . . .
N3 N 0.3353(3) 0.4692(3) 0.4868(4) 0.0204(10) Uani 1 1 d . . . . .
C3 C 0.1837(5) 0.5240(4) 0.9293(5) 0.0438(18) Uani 1 1 d . . . . .
H3 H 0.195453 0.574143 0.975676 0.053 Uiso 1 1 calc R U . . .
O4 O 0.6284(3) 0.5369(3) 0.4331(3) 0.0322(10) Uani 1 1 d . . . . .
N4 N 0.4827(4) 0.4914(3) 0.6856(4) 0.0230(11) Uani 1 1 d D . . . .
H4A H 0.529(3) 0.522(2) 0.665(3) 0.005(13) Uiso 1 1 d D . . . .
C4 C 0.1302(5) 0.4493(5) 0.9535(5) 0.0484(18) Uani 1 1 d . U . . .
H4 H 0.103687 0.448121 1.014931 0.058 Uiso 1 1 calc R U . . .
N5 N 0.7829(3) 0.4911(3) 0.6605(4) 0.0282(11) Uani 1 1 d . . . . .
C5 C 0.1152(5) 0.3755(5) 0.8876(5) 0.0388(16) Uani 1 1 d . . . . .
H5 H 0.078869 0.322991 0.904162 0.047 Uiso 1 1 calc R U . . .
N6 N 0.8940(4) 0.5049(4) 0.5018(4) 0.0320(12) Uani 1 1 d D . . . .
H6A H 0.953(3) 0.535(3) 0.503(4) 0.027(16) Uiso 1 1 d D . . . .
C6 C 0.1521(4) 0.3774(4) 0.7983(4) 0.0272(14) Uani 1 1 d . . . . .
H6 H 0.140737 0.325549 0.754646 0.033 Uiso 1 1 calc R U . . .
N7 N 0.7579(4) 0.7003(3) 0.4474(4) 0.0277(11) Uani 1 1 d . . . . .
C7 C 0.2702(4) 0.6135(4) 0.8162(4) 0.0263(14) Uani 1 1 d . . . . .
H7 H 0.278191 0.658794 0.868456 0.032 Uiso 1 1 calc R U . . .
N8 N 0.8986(4) 0.6876(3) 0.6517(4) 0.0394(13) Uani 1 1 d . . . . .
H8 H 0.886942 0.685518 0.723748 0.047 Uiso 0.676(14) 1 calc R U P A 1
H8C H 0.863889 0.724519 0.698461 0.047 Uiso 0.324(14) 1 calc R U P A 2
C8 C 0.3495(5) 0.7242(4) 0.7278(4) 0.0318(15) Uani 1 1 d . . . . .
H8A H 0.431066 0.726678 0.769438 0.038 Uiso 1 1 calc R U . . .
H8B H 0.305997 0.769013 0.757082 0.038 Uiso 1 1 calc R U . . .
C9 C 0.3398(4) 0.7459(4) 0.6145(5) 0.0311(14) Uani 1 1 d . . . . .
H9A H 0.257752 0.751369 0.574898 0.037 Uiso 1 1 calc R U . . .
H9B H 0.377923 0.804165 0.609948 0.037 Uiso 1 1 calc R U . . .
C10 C 0.3853(5) 0.6898(4) 0.4553(4) 0.0327(15) Uani 1 1 d . . . . .
H10A H 0.304237 0.689665 0.414896 0.049 Uiso 1 1 calc R U . . .
H10B H 0.426164 0.641806 0.429478 0.049 Uiso 1 1 calc R U . . .
H10C H 0.419794 0.748078 0.446975 0.049 Uiso 1 1 calc R U . . .
C11 C 0.1218(4) 0.5820(4) 0.4012(4) 0.0225(13) Uani 1 1 d . . . . .
C12 C 0.0283(5) 0.6333(4) 0.3415(5) 0.0345(16) Uani 1 1 d . . . . .
H12 H -0.008455 0.674064 0.377239 0.041 Uiso 1 1 calc R U . . .
C13 C -0.0120(5) 0.6267(5) 0.2335(5) 0.0442(19) Uani 1 1 d . . . . .
H13 H -0.075742 0.662160 0.196763 0.053 Uiso 1 1 calc R U . . .
C14 C 0.0396(5) 0.5692(5) 0.1785(5) 0.057(2) Uani 1 1 d . . . . .
H14 H 0.011595 0.564294 0.104138 0.069 Uiso 1 1 calc R U . . .
C15 C 0.1324(5) 0.5189(5) 0.2330(5) 0.0438(18) Uani 1 1 d . . . . .
H15 H 0.168515 0.479699 0.194942 0.053 Uiso 1 1 calc R U . . .
C16 C 0.1752(4) 0.5235(4) 0.3425(4) 0.0229(14) Uani 1 1 d . . . . .
C17 C 0.2767(4) 0.4703(4) 0.3894(4) 0.0268(13) Uani 1 1 d . . . . .
H17 H 0.303054 0.432117 0.343217 0.032 Uiso 1 1 calc R U . . .
C18 C 0.4402(4) 0.4148(4) 0.5165(4) 0.0269(13) Uani 1 1 d . . . . .
H18A H 0.501639 0.444842 0.492538 0.032 Uiso 1 1 calc R U . . .
H18B H 0.425485 0.355146 0.482110 0.032 Uiso 1 1 calc R U . . .
C19 C 0.4783(5) 0.4033(4) 0.6347(4) 0.0265(14) Uani 1 1 d . . . . .
H19A H 0.423717 0.363559 0.657232 0.032 Uiso 1 1 calc R U . . .
H19B H 0.555239 0.374835 0.655909 0.032 Uiso 1 1 calc R U . . .
C20 C 0.5110(4) 0.4837(4) 0.8009(4) 0.0302(14) Uani 1 1 d . . . . .
H20A H 0.447647 0.453944 0.820670 0.045 Uiso 1 1 calc R U . . .
H20B H 0.522801 0.543960 0.832307 0.045 Uiso 1 1 calc R U . . .
H20C H 0.581411 0.448196 0.826565 0.045 Uiso 1 1 calc R U . . .
C21 C 0.6912(4) 0.6551(4) 0.7404(4) 0.0263(13) Uani 1 1 d . . . . .
C22 C 0.7546(4) 0.5841(5) 0.8028(4) 0.0313(14) Uani 1 1 d . . . . .
C23 C 0.7847(5) 0.5909(6) 0.9135(5) 0.0476(18) Uani 1 1 d . . . . .
H23 H 0.825948 0.542897 0.954534 0.057 Uiso 1 1 calc R U . . .
C24 C 0.7566(6) 0.6637(6) 0.9633(5) 0.060(2) Uani 1 1 d . . . . .
H24 H 0.775241 0.665613 1.037968 0.072 Uiso 1 1 calc R U . . .
C25 C 0.6995(5) 0.7361(5) 0.9029(6) 0.052(2) Uani 1 1 d . . . . .
H25 H 0.682903 0.788784 0.936873 0.062 Uiso 1 1 calc R U . . .
C26 C 0.6675(4) 0.7313(4) 0.7948(5) 0.0345(15) Uani 1 1 d . . . . .
H26 H 0.628086 0.780857 0.755486 0.041 Uiso 1 1 calc R U . . .
C27 C 0.7903(4) 0.5040(4) 0.7587(5) 0.0334(15) Uani 1 1 d . . . . .
H27 H 0.822055 0.456613 0.806026 0.040 Uiso 1 1 calc R U . . .
C28 C 0.8304(5) 0.4094(4) 0.6282(5) 0.0364(16) Uani 1 1 d . . . . .
H28A H 0.771206 0.378122 0.572575 0.044 Uiso 1 1 calc R U . . .
H28B H 0.856800 0.368102 0.688873 0.044 Uiso 1 1 calc R U . . .
C29 C 0.9314(5) 0.4370(4) 0.5865(5) 0.0390(17) Uani 1 1 d . . . . .
H29A H 0.993539 0.462431 0.644608 0.047 Uiso 1 1 calc R U . . .
H29B H 0.962084 0.383453 0.558760 0.047 Uiso 1 1 calc R U . . .
C30 C 0.8521(5) 0.4643(4) 0.3969(5) 0.0438(17) Uani 1 1 d . . . . .
H30A H 0.913447 0.428028 0.381802 0.066 Uiso 1 1 calc R U . . .
H30B H 0.829183 0.511890 0.343975 0.066 Uiso 1 1 calc R U . . .
H30C H 0.785805 0.425708 0.394972 0.066 Uiso 1 1 calc R U . . .
C31 C 0.5942(4) 0.5565(5) 0.3325(5) 0.0365(15) Uani 1 1 d . . . . .
C32 C 0.5203(5) 0.4963(5) 0.2621(5) 0.0473(19) Uani 1 1 d . . . . .
H32 H 0.494937 0.443241 0.289143 0.057 Uiso 1 1 calc R U . . .
C33 C 0.4843(7) 0.5125(7) 0.1556(6) 0.074(3) Uani 1 1 d . . . . .
H33 H 0.434277 0.470901 0.110766 0.089 Uiso 1 1 calc R U . . .
C34 C 0.5193(7) 0.5878(8) 0.1132(6) 0.080(3) Uani 1 1 d . . . . .
H34 H 0.495235 0.597671 0.039308 0.095 Uiso 1 1 calc R U . . .
C35 C 0.5891(6) 0.6485(6) 0.1779(6) 0.063(2) Uani 1 1 d . . . . .
H35 H 0.611768 0.701278 0.148212 0.075 Uiso 1 1 calc R U . . .
C36 C 0.6291(5) 0.6349(5) 0.2888(5) 0.0365(16) Uani 1 1 d . . . . .
C37 C 0.7035(5) 0.7021(4) 0.3480(5) 0.0369(16) Uani 1 1 d . . . . .
H37 H 0.714504 0.754296 0.310338 0.044 Uiso 1 1 calc R U . . .
C38 C 0.8320(6) 0.7759(4) 0.4928(5) 0.0434(17) Uani 1 1 d . . . . .
H38A H 0.794950 0.832707 0.461884 0.052 Uiso 0.676(14) 1 calc R U P A 1
H38B H 0.905840 0.770267 0.474637 0.052 Uiso 0.676(14) 1 calc R U P A 1
H38C H 0.859269 0.805890 0.437200 0.052 Uiso 0.324(14) 1 calc R U P A 2
H38D H 0.787545 0.820290 0.521565 0.052 Uiso 0.324(14) 1 calc R U P A 2
C39 C 0.8545(7) 0.7796(6) 0.6077(7) 0.029(3) Uani 0.676(14) 1 d . . P A 1
H39A H 0.782969 0.794538 0.626817 0.035 Uiso 0.676(14) 1 calc R U P A 1
H39B H 0.912522 0.826456 0.637218 0.035 Uiso 0.676(14) 1 calc R U P A 1
C40 C 1.0177(9) 0.6765(8) 0.6670(10) 0.038(3) Uani 0.676(14) 1 d . . P A 1
H40A H 1.034843 0.676715 0.598641 0.057 Uiso 0.676(14) 1 calc R U P A 1
H40B H 1.042129 0.619064 0.702635 0.057 Uiso 0.676(14) 1 calc R U P A 1
H40C H 1.059007 0.725940 0.710366 0.057 Uiso 0.676(14) 1 calc R U P A 1
C39A C 0.923(2) 0.7473(18) 0.571(2) 0.061(9) Uani 0.324(14) 1 d . U P A 2
H39C H 0.964748 0.800990 0.606421 0.073 Uiso 0.324(14) 1 calc R U P A 2
H39D H 0.976388 0.715069 0.537665 0.073 Uiso 0.324(14) 1 calc R U P A 2
C40A C 1.008(3) 0.648(2) 0.716(3) 0.077(11) Uani 0.324(14) 1 d . U P A 2
H40D H 1.048676 0.620023 0.669760 0.115 Uiso 0.324(14) 1 calc R U P A 2
H40E H 0.990906 0.602529 0.763484 0.115 Uiso 0.324(14) 1 calc R U P A 2
H40F H 1.055601 0.695572 0.757670 0.115 Uiso 0.324(14) 1 calc R U P A 2
C41 C 0.2268(14) 0.7713(10) 0.0580(11) 0.076(6) Uani 0.69(3) 1 d G U P B -1
C42 C 0.2937(14) 0.8269(11) 0.0140(13) 0.088(6) Uani 0.69(3) 1 d G U P B -1
H42 H 0.374053 0.831695 0.045959 0.105 Uiso 0.69(3) 1 calc R U P B -1
C43 C 0.2431(19) 0.8754(9) -0.0769(13) 0.078(6) Uani 0.69(3) 1 d G U P B -1
H43 H 0.288813 0.913359 -0.107019 0.094 Uiso 0.69(3) 1 calc R U P B -1
C44 C 0.1256(19) 0.8683(7) -0.1238(10) 0.065(5) Uani 0.69(3) 1 d G U P B -1
H44 H 0.090975 0.901427 -0.185861 0.078 Uiso 0.69(3) 1 calc R U P B -1
C45 C 0.0587(13) 0.8127(9) -0.0797(11) 0.069(4) Uani 0.69(3) 1 d G U P B -1
H45 H -0.021624 0.807831 -0.111724 0.083 Uiso 0.69(3) 1 calc R U P B -1
C46 C 0.1093(13) 0.7642(9) 0.0112(11) 0.072(5) Uani 0.69(3) 1 d G U P B -1
H46 H 0.063615 0.726166 0.041254 0.087 Uiso 0.69(3) 1 calc R U P B -1
C47 C 0.285(3) 0.722(2) 0.159(3) 0.24(2) Uani 0.69(3) 1 d . . P B -1
H47A H 0.254965 0.659917 0.154795 0.359 Uiso 0.69(3) 1 calc R U P B -1
H47B H 0.268795 0.752679 0.218674 0.359 Uiso 0.69(3) 1 calc R U P B -1
H47C H 0.367949 0.719918 0.168027 0.359 Uiso 0.69(3) 1 calc R U P B -1
C41A C 0.257(3) 0.765(2) 0.076(2) 0.076(13) Uani 0.31(3) 1 d G U P B 2
C42A C 0.338(3) 0.809(2) 0.0369(19) 0.063(10) Uani 0.31(3) 1 d G U P B 2
H42A H 0.417651 0.800786 0.070618 0.075 Uiso 0.31(3) 1 calc R U P B 2
C43A C 0.303(3) 0.8640(16) -0.0509(18) 0.068(11) Uani 0.31(3) 1 d G U P B 2
H43A H 0.359068 0.893986 -0.077271 0.081 Uiso 0.31(3) 1 calc R U P B 2
C44A C 0.187(3) 0.8755(17) -0.1002(17) 0.044(9) Uani 0.31(3) 1 d G U P B 2
H44A H 0.163147 0.913387 -0.160217 0.053 Uiso 0.31(3) 1 calc R U P B 2
C45A C 0.105(3) 0.832(2) -0.062(2) 0.080(12) Uani 0.31(3) 1 d G U P B 2
H45A H 0.025808 0.839589 -0.095274 0.096 Uiso 0.31(3) 1 calc R U P B 2
C46A C 0.140(3) 0.776(2) 0.026(3) 0.069(12) Uani 0.31(3) 1 d G U P B 2
H46A H 0.084389 0.746389 0.052615 0.083 Uiso 0.31(3) 1 calc R U P B 2
C47A C 0.2880(19) 0.724(2) 0.170(2) 0.027(7) Uani 0.31(3) 1 d . U P B 2
H47D H 0.362393 0.747201 0.211285 0.041 Uiso 0.31(3) 1 calc R U P B 2
H47E H 0.294443 0.658600 0.160030 0.041 Uiso 0.31(3) 1 calc R U P B 2
H47F H 0.229966 0.734865 0.207908 0.041 Uiso 0.31(3) 1 calc R U P B 2

loop_
_atom_site_aniso_label
_atom_site_aniso_U_11
_atom_site_aniso_U_22
_atom_site_aniso_U_33
_atom_site_aniso_U_23
_atom_site_aniso_U_13
_atom_site_aniso_U_12
Zn1 0.0221(3) 0.0190(3) 0.0199(3) -0.0017(3) 0.0068(3) 0.0009(3)
O1 0.035(2) 0.026(2) 0.023(2) -0.0066(18) 0.0178(18) -0.0062(18)
N1 0.023(2) 0.022(3) 0.023(3) -0.005(2) 0.008(2) -0.002(2)
C1 0.016(3) 0.030(4) 0.019(3) 0.000(3) 0.005(2) 0.003(2)
Zn2 0.0226(3) 0.0220(4) 0.0284(4) 0.0055(3) 0.0091(3) 0.0014(3)
O2 0.0260(18) 0.045(3) 0.019(2) -0.006(2) 0.0066(15) 0.011(2)
N2 0.023(3) 0.019(3) 0.034(3) 0.003(2) 0.007(2) 0.003(2)
C2 0.030(3) 0.024(4) 0.019(3) -0.001(3) 0.007(2) 0.001(2)
O3 0.028(2) 0.035(3) 0.022(2) 0.005(2) 0.0076(17) 0.0035(18)
N3 0.022(2) 0.015(3) 0.027(3) -0.001(2) 0.012(2) 0.0025(19)
C3 0.063(4) 0.050(5) 0.023(3) -0.014(3) 0.019(3) -0.004(3)
O4 0.0247(19) 0.046(3) 0.025(2) 0.007(2) 0.0058(16) -0.005(2)
N4 0.020(2) 0.021(3) 0.030(3) 0.004(2) 0.011(2) -0.004(2)
C4 0.072(4) 0.055(5) 0.028(4) 0.002(4) 0.031(3) -0.004(4)
N5 0.025(2) 0.025(3) 0.034(3) 0.007(2) 0.007(2) -0.002(2)
C5 0.044(4) 0.043(4) 0.034(4) 0.007(3) 0.019(3) -0.002(3)
N6 0.026(3) 0.026(3) 0.045(4) 0.000(3) 0.012(3) -0.001(2)
C6 0.031(3) 0.028(4) 0.025(4) 0.001(3) 0.011(3) 0.000(3)
N7 0.032(3) 0.020(3) 0.037(3) 0.006(2) 0.018(2) 0.009(2)
C7 0.027(3) 0.024(4) 0.022(3) -0.012(3) -0.003(2) 0.001(2)
N8 0.034(3) 0.032(3) 0.050(4) 0.007(3) 0.007(3) -0.007(2)
C8 0.033(3) 0.027(4) 0.039(4) -0.014(3) 0.014(3) -0.006(3)
C9 0.031(3) 0.016(3) 0.048(4) 0.001(3) 0.014(3) -0.001(2)
C10 0.038(4) 0.027(4) 0.032(4) 0.008(3) 0.008(3) -0.004(3)
C11 0.018(3) 0.028(4) 0.023(3) 0.006(3) 0.008(2) -0.001(2)
C12 0.029(3) 0.038(4) 0.036(4) -0.006(3) 0.008(3) 0.005(3)
C13 0.042(4) 0.055(5) 0.029(4) 0.005(3) -0.003(3) 0.013(3)
C14 0.064(4) 0.073(7) 0.024(4) -0.002(4) -0.006(3) 0.021(4)
C15 0.047(4) 0.056(5) 0.025(4) -0.008(3) 0.004(3) 0.012(3)
C16 0.024(3) 0.023(4) 0.021(3) 0.000(2) 0.004(2) -0.002(2)
C17 0.034(3) 0.025(4) 0.023(3) -0.005(3) 0.010(3) -0.001(3)
C18 0.029(3) 0.021(3) 0.032(4) -0.005(3) 0.011(3) 0.006(2)
C19 0.029(3) 0.021(3) 0.029(4) 0.004(3) 0.006(3) 0.008(3)
C20 0.027(3) 0.040(4) 0.023(3) 0.005(3) 0.005(3) 0.003(3)
C21 0.018(3) 0.030(4) 0.030(4) 0.003(3) 0.005(2) -0.007(3)
C22 0.023(3) 0.043(4) 0.027(3) 0.006(3) 0.006(2) -0.009(3)
C23 0.033(3) 0.080(6) 0.026(4) 0.010(4) 0.002(3) -0.005(4)
C24 0.048(4) 0.105(8) 0.021(4) -0.011(4) 0.000(3) -0.007(4)
C25 0.039(4) 0.074(6) 0.041(5) -0.025(4) 0.007(3) -0.002(4)
C26 0.028(3) 0.038(4) 0.038(4) -0.007(3) 0.010(3) -0.006(3)
C27 0.019(3) 0.039(4) 0.037(4) 0.019(3) -0.002(3) -0.003(3)
C28 0.044(4) 0.020(4) 0.043(4) 0.007(3) 0.008(3) 0.003(3)
C29 0.031(3) 0.030(4) 0.054(5) 0.003(3) 0.010(3) 0.016(3)
C30 0.039(4) 0.038(4) 0.057(5) -0.014(4) 0.017(3) 0.002(3)
C31 0.022(3) 0.052(4) 0.039(4) 0.005(4) 0.014(3) 0.006(3)
C32 0.035(4) 0.066(5) 0.039(4) -0.007(4) 0.007(3) -0.007(4)
C33 0.069(5) 0.102(8) 0.039(5) -0.006(5) -0.005(4) -0.012(5)
C34 0.085(6) 0.111(8) 0.030(4) 0.010(6) -0.005(4) -0.006(6)
C35 0.068(5) 0.083(7) 0.036(5) 0.027(5) 0.013(4) 0.013(5)
C36 0.028(3) 0.050(5) 0.032(4) 0.009(3) 0.008(3) 0.007(3)
C37 0.037(4) 0.041(4) 0.043(4) 0.023(3) 0.029(3) 0.018(3)
C38 0.059(4) 0.020(4) 0.058(5) -0.003(3) 0.027(4) 0.004(3)
C39 0.029(5) 0.016(5) 0.046(7) 0.000(4) 0.017(4) -0.002(4)
C40 0.027(5) 0.032(7) 0.056(9) -0.007(6) 0.012(6) 0.006(5)
C39A 0.071(13) 0.049(13) 0.059(13) 0.001(10) 0.013(10) -0.026(10)
C40A 0.070(17) 0.071(19) 0.07(2) 0.017(16) -0.010(15) -0.017(15)
C41 0.093(10) 0.075(10) 0.058(9) -0.032(7) 0.019(8) 0.033(8)
C42 0.087(10) 0.080(10) 0.090(10) -0.061(8) 0.013(8) 0.002(8)
C43 0.071(11) 0.075(9) 0.089(10) -0.044(8) 0.023(8) -0.003(7)
C44 0.084(10) 0.063(8) 0.058(8) -0.017(6) 0.035(7) -0.006(7)
C45 0.071(8) 0.078(9) 0.063(8) -0.029(7) 0.026(7) 0.018(7)
C46 0.081(8) 0.079(10) 0.069(10) -0.012(8) 0.041(7) 0.012(7)
C47 0.36(4) 0.16(3) 0.16(3) -0.08(3) 0.01(3) 0.05(3)
C41A 0.080(16) 0.072(18) 0.075(17) -0.011(12) 0.018(12) 0.001(12)
C42A 0.070(14) 0.055(14) 0.062(14) -0.014(11) 0.017(10) -0.011(11)
C43A 0.085(15) 0.064(15) 0.047(14) -0.018(11) 0.007(11) 0.020(11)
C44A 0.046(15) 0.040(13) 0.035(12) -0.006(9) -0.007(10) 0.010(10)
C45A 0.076(15) 0.081(16) 0.086(17) -0.006(12) 0.028(12) 0.011(11)
C46A 0.065(15) 0.077(17) 0.071(16) -0.011(12) 0.028(11) 0.014(12)
C47A 0.027(10) 0.039(13) 0.013(11) -0.009(9) -0.001(8) 0.007(8)

loop_
_atom_type_symbol
_atom_type_description
_atom_type_scat_dispersion_real
_atom_type_scat_dispersion_imag
_atom_type_scat_source
C C 0.0033 0.0016 'International Tables Vol C Tables 4.2.6.8 and 6.1.1.4'
H H 0.0000 0.0000 'International Tables Vol C Tables 4.2.6.8 and 6.1.1.4'
N N 0.0061 0.0033 'International Tables Vol C Tables 4.2.6.8 and 6.1.1.4'
O O 0.0106 0.0060 'International Tables Vol C Tables 4.2.6.8 and 6.1.1.4'
Zn Zn 0.2839 1.4301 'International Tables Vol C Tables 4.2.6.8 and 6.1.1.4'

loop_
_geom_angle_atom_site_label_1
_geom_angle_atom_site_label_2
_geom_angle_atom_site_label_3
_geom_angle
O1 Zn1 O2 96.81(15)
O1 Zn1 N3 97.67(15)
O2 Zn1 N3 87.90(15)
O1 Zn1 N1 87.60(15)
O2 Zn1 N1 99.02(15)
N3 Zn1 N1 170.78(16)
O1 Zn1 N4 88.32(15)
O2 Zn1 N4 165.52(15)
N3 Zn1 N4 77.98(17)
N1 Zn1 N4 94.69(16)
O1 Zn1 N2 165.20(16)
O2 Zn1 N2 90.24(17)
N3 Zn1 N2 95.56(16)
N1 Zn1 N2 78.43(17)
N4 Zn1 N2 87.99(17)
C1 O1 Zn1 130.1(4)
C7 N1 C8 118.8(4)
C7 N1 Zn1 126.6(4)
C8 N1 Zn1 114.5(3)
O1 C1 C6 119.1(5)
O1 C1 C2 124.2(5)
C6 C1 C2 116.6(5)
O4 Zn2 N7 89.05(18)
O4 Zn2 N5 99.89(17)
N7 Zn2 N5 170.02(18)
O4 Zn2 O3 98.72(14)
N7 Zn2 O3 99.16(15)
N5 Zn2 O3 83.96(16)
O4 Zn2 N6 91.54(17)
N7 Zn2 N6 97.56(17)
N5 Zn2 N6 77.92(18)
O3 Zn2 N6 160.49(16)
O4 Zn2 N8 166.31(17)
N7 Zn2 N8 77.29(19)
N5 Zn2 N8 93.80(18)
O3 Zn2 N8 82.76(16)
N6 Zn2 N8 91.19(18)
C11 O2 Zn1 128.0(3)
C9 N2 C10 112.9(5)
C9 N2 Zn1 101.7(3)
C10 N2 Zn1 116.5(4)
C9 N2 H2 109(4)
C10 N2 H2 105(4)
Zn1 N2 H2 112(4)
C1 C2 C3 118.6(5)
C1 C2 C7 124.3(5)
C3 C2 C7 117.0(5)
C21 O3 Zn2 121.1(3)
C17 N3 C18 118.3(4)
C17 N3 Zn1 126.1(4)
C18 N3 Zn1 115.2(3)
C4 C3 C2 122.2(6)
C4 C3 H3 118.9
C2 C3 H3 118.9
C31 O4 Zn2 129.0(4)
C19 N4 C20 112.0(4)
C19 N4 Zn1 102.6(3)
C20 N4 Zn1 114.8(3)
C19 N4 H4A 107(3)
C20 N4 H4A 113(3)
Zn1 N4 H4A 107(3)
C3 C4 C5 119.1(6)
C3 C4 H4 120.5
C5 C4 H4 120.5
C27 N5 C28 119.6(5)
C27 N5 Zn2 124.3(4)
C28 N5 Zn2 113.2(4)
C6 C5 C4 120.6(6)
C6 C5 H5 119.7
C4 C5 H5 119.7
C30 N6 C29 112.8(5)
C30 N6 Zn2 112.8(4)
C29 N6 Zn2 106.3(3)
C30 N6 H6A 108(3)
C29 N6 H6A 105(4)
Zn2 N6 H6A 111(4)
C5 C6 C1 122.9(6)
C5 C6 H6 118.6
C1 C6 H6 118.6
C37 N7 C38 119.0(5)
C37 N7 Zn2 124.6(4)
C38 N7 Zn2 116.3(4)
N1 C7 C2 127.0(5)
N1 C7 H7 116.5
C2 C7 H7 116.5
C40A N8 C39A 109.1(15)
C40 N8 C39 113.5(6)
C40 N8 Zn2 124.9(6)
C40A N8 Zn2 119.7(14)
C39A N8 Zn2 101.2(10)
C39 N8 Zn2 100.7(4)
C40 N8 H8 105.4
C39 N8 H8 105.4
Zn2 N8 H8 105.4
C40A N8 H8C 108.7
C39A N8 H8C 108.7
Zn2 N8 H8C 108.7
N1 C8 C9 109.3(4)
N1 C8 H8A 109.8
C9 C8 H8A 109.8
N1 C8 H8B 109.8
C9 C8 H8B 109.8
H8A C8 H8B 108.3
N2 C9 C8 109.6(5)
N2 C9 H9A 109.7
C8 C9 H9A 109.7
N2 C9 H9B 109.7
C8 C9 H9B 109.7
H9A C9 H9B 108.2
N2 C10 H10A 109.5
N2 C10 H10B 109.5
H10A C10 H10B 109.5
N2 C10 H10C 109.5
H10A C10 H10C 109.5
H10B C10 H10C 109.5
O2 C11 C12 119.3(5)
O2 C11 C16 124.8(5)
C12 C11 C16 115.9(5)
C13 C12 C11 122.8(6)
C13 C12 H12 118.6
C11 C12 H12 118.6
C14 C13 C12 120.5(6)
C14 C13 H13 119.8
C12 C13 H13 119.8
C15 C14 C13 118.9(6)
C15 C14 H14 120.5
C13 C14 H14 120.5
C14 C15 C16 122.2(6)
C14 C15 H15 118.9
C16 C15 H15 118.9
C15 C16 C11 119.7(5)
C15 C16 C17 116.5(5)
C11 C16 C17 123.7(5)
N3 C17 C16 127.2(5)
N3 C17 H17 116.4
C16 C17 H17 116.4
N3 C18 C19 109.6(4)
N3 C18 H18A 109.7
C19 C18 H18A 109.7
N3 C18 H18B 109.7
C19 C18 H18B 109.7
H18A C18 H18B 108.2
N4 C19 C18 109.5(4)
N4 C19 H19A 109.8
C18 C19 H19A 109.8
N4 C19 H19B 109.8
C18 C19 H19B 109.8
H19A C19 H19B 108.2
N4 C20 H20A 109.5
N4 C20 H20B 109.5
H20A C20 H20B 109.5
N4 C20 H20C 109.5
H20A C20 H20C 109.5
H20B C20 H20C 109.5
O3 C21 C26 120.2(5)
O3 C21 C22 123.0(5)
C26 C21 C22 116.8(5)
C23 C22 C21 119.5(6)
C23 C22 C27 117.2(6)
C21 C22 C27 123.3(5)
C24 C23 C22 122.1(7)
C24 C23 H23 118.9
C22 C23 H23 118.9
C23 C24 C25 119.0(6)
C23 C24 H24 120.5
C25 C24 H24 120.5
C26 C25 C24 120.3(7)
C26 C25 H25 119.8
C24 C25 H25 119.8
C25 C26 C21 122.1(6)
C25 C26 H26 119.0
C21 C26 H26 119.0
N5 C27 C22 125.7(6)
N5 C27 H27 117.2
C22 C27 H27 117.2
N5 C28 C29 107.5(5)
N5 C28 H28A 110.2
C29 C28 H28A 110.2
N5 C28 H28B 110.2
C29 C28 H28B 110.2
H28A C28 H28B 108.5
N6 C29 C28 110.2(5)
N6 C29 H29A 109.6
C28 C29 H29A 109.6
N6 C29 H29B 109.6
C28 C29 H29B 109.6
H29A C29 H29B 108.1
N6 C30 H30A 109.5
N6 C30 H30B 109.5
H30A C30 H30B 109.5
N6 C30 H30C 109.5
H30A C30 H30C 109.5
H30B C30 H30C 109.5
O4 C31 C36 123.3(6)
O4 C31 C32 119.5(6)
C36 C31 C32 117.1(6)
C33 C32 C31 121.8(8)
C33 C32 H32 119.1
C31 C32 H32 119.1
C34 C33 C32 121.0(8)
C34 C33 H33 119.5
C32 C33 H33 119.5
C35 C34 C33 119.4(7)
C35 C34 H34 120.3
C33 C34 H34 120.3
C34 C35 C36 121.8(8)
C34 C35 H35 119.1
C36 C35 H35 119.1
C31 C36 C35 118.8(7)
C31 C36 C37 124.5(6)
C35 C36 C37 116.7(7)
N7 C37 C36 127.5(6)
N7 C37 H37 116.2
C36 C37 H37 116.2
C39A C38 N7 110.7(11)
N7 C38 C39 111.9(6)
N7 C38 H38A 109.2
C39 C38 H38A 109.2
N7 C38 H38B 109.2
C39 C38 H38B 109.2
H38A C38 H38B 107.9
C39A C38 H38C 109.5
N7 C38 H38C 109.5
C39A C38 H38D 109.5
N7 C38 H38D 109.5
H38C C38 H38D 108.1
C38 C39 N8 107.9(6)
C38 C39 H39A 110.1
N8 C39 H39A 110.1
C38 C39 H39B 110.1
N8 C39 H39B 110.1
H39A C39 H39B 108.4
N8 C40 H40A 109.5
N8 C40 H40B 109.5
H40A C40 H40B 109.5
N8 C40 H40C 109.5
H40A C40 H40C 109.5
H40B C40 H40C 109.5
C38 C39A N8 116.7(18)
C38 C39A H39C 108.1
N8 C39A H39C 108.1
C38 C39A H39D 108.1
N8 C39A H39D 108.1
H39C C39A H39D 107.3
N8 C40A H40D 109.5
N8 C40A H40E 109.5
H40D C40A H40E 109.5
N8 C40A H40F 109.5
H40D C40A H40F 109.5
H40E C40A H40F 109.5
C42 C41 C46 120.0
C42 C41 C47 118.4(16)
C46 C41 C47 121.6(16)
C41 C42 C43 120.0
C41 C42 H42 120.0
C43 C42 H42 120.0
C42 C43 C44 120.0
C42 C43 H43 120.0
C44 C43 H43 120.0
C45 C44 C43 120.0
C45 C44 H44 120.0
C43 C44 H44 120.0
C46 C45 C44 120.0
C46 C45 H45 120.0
C44 C45 H45 120.0
C45 C46 C41 120.0
C45 C46 H46 120.0
C41 C46 H46 120.0
C41 C47 H47A 109.5
C41 C47 H47B 109.5
H47A C47 H47B 109.5
C41 C47 H47C 109.5
H47A C47 H47C 109.5
H47B C47 H47C 109.5
C47A C41A C42A 120(2)
C47A C41A C46A 119(2)
C42A C41A C46A 120.0
C41A C42A C43A 120.0
C41A C42A H42A 120.0
C43A C42A H42A 120.0
C44A C43A C42A 120.0
C44A C43A H43A 120.0
C42A C43A H43A 120.0
C45A C44A C43A 120.0
C45A C44A H44A 120.0
C43A C44A H44A 120.0
C44A C45A C46A 120.0
C44A C45A H45A 120.0
C46A C45A H45A 120.0
C45A C46A C41A 120.0
C45A C46A H46A 120.0
C41A C46A H46A 120.0
C41A C47A H47D 109.5
C41A C47A H47E 109.5
H47D C47A H47E 109.5
C41A C47A H47F 109.5
H47D C47A H47F 109.5
H47E C47A H47F 109.5

loop_
_geom_bond_atom_site_label_1
_geom_bond_atom_site_label_2
_geom_bond_distance
Zn1 O1 2.056(3)
Zn1 O2 2.074(3)
Zn1 N3 2.101(4)
Zn1 N1 2.102(4)
Zn1 N4 2.279(4)
Zn1 N2 2.279(5)
O1 C1 1.296(6)
N1 C7 1.287(6)
N1 C8 1.460(7)
C1 C6 1.414(7)
C1 C2 1.424(7)
Zn2 O4 2.017(4)
Zn2 N7 2.071(5)
Zn2 N5 2.093(5)
Zn2 O3 2.114(3)
Zn2 N6 2.333(5)
Zn2 N8 2.357(5)
O2 C11 1.296(5)
N2 C9 1.468(7)
N2 C10 1.486(7)
N2 H2 0.83(2)
C2 C3 1.427(7)
C2 C7 1.434(7)
O3 C21 1.308(6)
N3 C17 1.287(6)
N3 C18 1.463(6)
C3 C4 1.366(8)
C3 H3 0.9500
O4 C31 1.311(6)
N4 C19 1.465(7)
N4 C20 1.471(6)
N4 H4A 0.83(2)
C4 C5 1.381(9)
C4 H4 0.9500
N5 C27 1.289(7)
N5 C28 1.455(7)
C5 C6 1.370(7)
C5 H5 0.9500
N6 C30 1.469(8)
N6 C29 1.482(8)
N6 H6A 0.84(2)
C6 H6 0.9500
N7 C37 1.297(7)
N7 C38 1.458(7)
C7 H7 0.9500
N8 C40 1.408(11)
N8 C40A 1.48(3)
N8 C39A 1.48(2)
N8 C39 1.522(10)
N8 H8 1.0000
N8 H8C 1.0000
C8 C9 1.503(7)
C8 H8A 0.9900
C8 H8B 0.9900
C9 H9A 0.9900
C9 H9B 0.9900
C10 H10A 0.9800
C10 H10B 0.9800
C10 H10C 0.9800
C11 C12 1.411(7)
C11 C16 1.431(7)
C12 C13 1.379(8)
C12 H12 0.9500
C13 C14 1.376(8)
C13 H13 0.9500
C14 C15 1.376(8)
C14 H14 0.9500
C15 C16 1.398(7)
C15 H15 0.9500
C16 C17 1.448(7)
C17 H17 0.9500
C18 C19 1.511(7)
C18 H18A 0.9900
C18 H18B 0.9900
C19 H19A 0.9900
C19 H19B 0.9900
C20 H20A 0.9800
C20 H20B 0.9800
C20 H20C 0.9800
C21 C26 1.412(8)
C21 C22 1.426(8)
C22 C23 1.410(7)
C22 C27 1.443(9)
C23 C24 1.357(10)
C23 H23 0.9500
C24 C25 1.403(10)
C24 H24 0.9500
C25 C26 1.375(8)
C25 H25 0.9500
C26 H26 0.9500
C27 H27 0.9500
C28 C29 1.527(8)
C28 H28A 0.9900
C28 H28B 0.9900
C29 H29A 0.9900
C29 H29B 0.9900
C30 H30A 0.9800
C30 H30B 0.9800
C30 H30C 0.9800
C31 C36 1.414(9)
C31 C32 1.418(9)
C32 C33 1.375(9)
C32 H32 0.9500
C33 C34 1.368(12)
C33 H33 0.9500
C34 C35 1.364(11)
C34 H34 0.9500
C35 C36 1.426(8)
C35 H35 0.9500
C36 C37 1.427(9)
C37 H37 0.9500
C38 C39A 1.36(3)
C38 C39 1.468(11)
C38 H38A 0.9900
C38 H38B 0.9900
C38 H38C 0.9900
C38 H38D 0.9900
C39 H39A 0.9900
C39 H39B 0.9900
C40 H40A 0.9800
C40 H40B 0.9800
C40 H40C 0.9800
C39A H39C 0.9900
C39A H39D 0.9900
C40A H40D 0.9800
C40A H40E 0.9800
C40A H40F 0.9800
C41 C42 1.3900
C41 C46 1.3900
C41 C47 1.52(3)
C42 C43 1.3900
C42 H42 0.9500
C43 C44 1.3900
C43 H43 0.9500
C44 C45 1.3900
C44 H44 0.9500
C45 C46 1.3900
C45 H45 0.9500
C46 H46 0.9500
C47 H47A 0.9800
C47 H47B 0.9800
C47 H47C 0.9800
C41A C47A 1.35(3)
C41A C42A 1.3900
C41A C46A 1.3900
C42A C43A 1.3900
C42A H42A 0.9500
C43A C44A 1.3900
C43A H43A 0.9500
C44A C45A 1.3900
C44A H44A 0.9500
C45A C46A 1.3900
C45A H45A 0.9500
C46A H46A 0.9500
C47A H47D 0.9800
C47A H47E 0.9800
C47A H47F 0.9800

loop_
_geom_hbond_atom_site_label_D
_geom_hbond_atom_site_label_H
_geom_hbond_atom_site_label_A
_geom_hbond_distance_DH
_geom_hbond_distance_HA
_geom_hbond_distance_DA
_geom_hbond_angle_DHA
_geom_hbond_site_symmetry_A
N2 H2 O3 0.83(2) 2.24(3) 3.044(6) 164(5) .
N4 H4A O3 0.83(2) 2.53(3) 3.325(6) 162(4) .
N6 H6A O2 0.84(2) 2.54(3) 3.359(6) 166(5) 1_655

loop_
_geom_torsion_atom_site_label_1
_geom_torsion_atom_site_label_2
_geom_torsion_atom_site_label_3
_geom_torsion_atom_site_label_4
_geom_torsion
Zn1 O1 C1 C6 174.9(3)
Zn1 O1 C1 C2 -3.7(7)
O1 C1 C2 C3 178.9(5)
C6 C1 C2 C3 0.3(7)
O1 C1 C2 C7 2.1(8)
C6 C1 C2 C7 -176.5(5)
C1 C2 C3 C4 -1.2(9)
C7 C2 C3 C4 175.8(6)
C2 C3 C4 C5 1.4(10)
C3 C4 C5 C6 -0.7(10)
C4 C5 C6 C1 -0.2(9)
O1 C1 C6 C5 -178.4(5)
C2 C1 C6 C5 0.3(8)
C8 N1 C7 C2 179.7(5)
Zn1 N1 C7 C2 -3.0(7)
C1 C2 C7 N1 1.5(9)
C3 C2 C7 N1 -175.4(5)
C7 N1 C8 C9 -158.4(4)
Zn1 N1 C8 C9 24.0(5)
C10 N2 C9 C8 178.4(4)
Zn1 N2 C9 C8 52.8(5)
N1 C8 C9 N2 -53.7(6)
Zn1 O2 C11 C12 -163.6(4)
Zn1 O2 C11 C16 17.5(8)
O2 C11 C12 C13 -177.4(5)
C16 C11 C12 C13 1.5(8)
C11 C12 C13 C14 -0.7(10)
C12 C13 C14 C15 -0.5(10)
C13 C14 C15 C16 0.7(10)
C14 C15 C16 C11 0.1(9)
C14 C15 C16 C17 -177.0(6)
O2 C11 C16 C15 177.7(5)
C12 C11 C16 C15 -1.2(8)
O2 C11 C16 C17 -5.4(8)
C12 C11 C16 C17 175.7(5)
C18 N3 C17 C16 -175.9(5)
Zn1 N3 C17 C16 -2.9(8)
C15 C16 C17 N3 174.7(6)
C11 C16 C17 N3 -2.3(9)
C17 N3 C18 C19 -165.5(5)
Zn1 N3 C18 C19 20.7(5)
C20 N4 C19 C18 175.7(4)
Zn1 N4 C19 C18 52.1(4)
N3 C18 C19 N4 -50.7(6)
Zn2 O3 C21 C26 142.1(4)
Zn2 O3 C21 C22 -38.9(6)
O3 C21 C22 C23 -175.7(5)
C26 C21 C22 C23 3.3(7)
O3 C21 C22 C27 4.1(8)
C26 C21 C22 C27 -176.9(5)
C21 C22 C23 C24 -0.9(9)
C27 C22 C23 C24 179.3(6)
C22 C23 C24 C25 -2.4(10)
C23 C24 C25 C26 3.3(10)
C24 C25 C26 C21 -0.8(9)
O3 C21 C26 C25 176.5(5)
C22 C21 C26 C25 -2.5(8)
C28 N5 C27 C22 175.3(5)
Zn2 N5 C27 C22 15.8(7)
C23 C22 C27 N5 -171.1(5)
C21 C22 C27 N5 9.1(8)
C27 N5 C28 C29 -113.6(6)
Zn2 N5 C28 C29 48.1(5)
C30 N6 C29 C28 -89.5(6)
Zn2 N6 C29 C28 34.7(6)
N5 C28 C29 N6 -55.0(7)
Zn2 O4 C31 C36 -12.3(8)
Zn2 O4 C31 C32 166.5(4)
O4 C31 C32 C33 -178.3(6)
C36 C31 C32 C33 0.5(9)
C31 C32 C33 C34 0.4(12)
C32 C33 C34 C35 -1.4(13)
C33 C34 C35 C36 1.4(13)
O4 C31 C36 C35 178.3(6)
C32 C31 C36 C35 -0.4(8)
O4 C31 C36 C37 -0.9(9)
C32 C31 C36 C37 -179.7(6)
C34 C35 C36 C31 -0.5(10)
C34 C35 C36 C37 178.8(7)
C38 N7 C37 C36 178.9(5)
Zn2 N7 C37 C36 2.7(8)
C31 C36 C37 N7 5.8(9)
C35 C36 C37 N7 -173.5(6)
C37 N7 C38 C39A -146.8(14)
Zn2 N7 C38 C39A 29.8(15)
C37 N7 C38 C39 160.2(6)
Zn2 N7 C38 C39 -23.3(7)
N7 C38 C39 N8 52.6(7)
C40 N8 C39 C38 84.4(9)
Zn2 N8 C39 C38 -51.5(6)
N7 C38 C39A N8 -49(2)
C40A N8 C39A C38 168(2)
Zn2 N8 C39A C38 41(2)
C46 C41 C42 C43 0.0
C47 C41 C42 C43 -178.3(17)
C41 C42 C43 C44 0.0
C42 C43 C44 C45 0.0
C43 C44 C45 C46 0.0
C44 C45 C46 C41 0.0
C42 C41 C46 C45 0.0
C47 C41 C46 C45 178.2(18)
C47A C41A C42A C43A -169(3)
C46A C41A C42A C43A 0.0
C41A C42A C43A C44A 0.0
C42A C43A C44A C45A 0.0
C43A C44A C45A C46A 0.0
C44A C45A C46A C41A 0.0
C47A C41A C46A C45A 169(3)
C42A C41A C46A C45A 0.0
